data_4333636
loop_
_publ_author_name
'Daniel P. Fagnant'
'George S. Goff'
'Brian L. Scott'
'Wolfgang Runde'
'Joan F. Brennecke'

_publ_section_title
;
 Switchable Phase Behavior of [HBet][Tf2N]-H2O upon Neodymium Loading:
 Implications for Lanthanide Separations
;
_journal_name_full 'Inorganic Chemistry'
_journal_page_first 549
_journal_page_last 551
_journal_paper_doi 10.1021/ic302359d
_journal_volume 52
_journal_year 2013
_chemical_formula_sum 'C28 H60 Cl2 F24 N8 Nd2 O32 S8'
_chemical_formula_weight 2092.70
_chemical_name_systematic
; 
 ? 
;
_space_group_IT_number 14
_symmetry_cell_setting monoclinic
_symmetry_space_group_name_Hall '-P 2yn'
_symmetry_space_group_name_H-M 'P 1 21/n 1'
_atom_sites_solution_hydrogens geom
_atom_sites_solution_primary direct
_atom_sites_solution_secondary difmap
_audit_creation_method SHELXL-97
_cell_angle_alpha 90.00
_cell_angle_beta 117.251(1)
_cell_angle_gamma 90.00
_cell_formula_units_Z 2
_cell_length_a 16.2899(19)
_cell_length_b 14.2978(17)
_cell_length_c 16.912(2)
_cell_measurement_temperature 120(1)
_cell_volume 3501.8(7)
_computing_cell_refinement 'SAINT+, v. 7.66a (Bruker AXS, 2009)'
_computing_data_collection 'APEX II, v. 7.0 (Bruker AXS, 2009)'
_computing_data_reduction 'SAINT+, v. 7.66a (Bruker AXS, 2009)'
_computing_molecular_graphics 'SHELXTL, v. 6.14, (Bruker AXS, 2000)'
_computing_publication_material 'SHELXTL, v. 6.14, (Bruker AXS, 2000)'
_computing_structure_refinement 'SHELXL-97 (Sheldrick, 1997)'
_computing_structure_solution 'SHELXS-97 (Sheldrick, 1990)'
_diffrn_ambient_temperature 120(1)
_diffrn_measured_fraction_theta_full 0.997
_diffrn_measured_fraction_theta_max 0.997
_diffrn_measurement_device_type 'Bruker D8 with APEXII CCD'
_diffrn_measurement_method '\w scans'
_diffrn_radiation_monochromator graphite
_diffrn_radiation_source 'fine-focus sealed tube'
_diffrn_radiation_type MoK\a
_diffrn_radiation_wavelength 0.71073
_diffrn_reflns_av_R_equivalents 0.0640
_diffrn_reflns_av_sigmaI/netI 0.0471
_diffrn_reflns_limit_h_max 19
_diffrn_reflns_limit_h_min -19
_diffrn_reflns_limit_k_max 17
_diffrn_reflns_limit_k_min -17
_diffrn_reflns_limit_l_max 20
_diffrn_reflns_limit_l_min -20
_diffrn_reflns_number 33034
_diffrn_reflns_theta_full 25.28
_diffrn_reflns_theta_max 25.28
_diffrn_reflns_theta_min 1.97
_diffrn_standards_decay_% 0
_diffrn_standards_interval_count 0
_diffrn_standards_interval_time 0
_diffrn_standards_number 0
_exptl_absorpt_coefficient_mu 1.931
_exptl_absorpt_correction_T_max 0.9268
_exptl_absorpt_correction_T_min 0.8609
_exptl_absorpt_correction_type multi-scan
_exptl_absorpt_process_details 'SADABS v. 1 (Sheldrick, 2008)'
_exptl_crystal_colour colorless
_exptl_crystal_density_diffrn 1.985
_exptl_crystal_description block
_exptl_crystal_F_000 2076
_exptl_crystal_size_max 0.08
_exptl_crystal_size_mid 0.08
_exptl_crystal_size_min 0.04
_refine_diff_density_max 1.104
_refine_diff_density_min -1.049
_refine_diff_density_rms 0.120
_refine_ls_extinction_method none
_refine_ls_goodness_of_fit_ref 1.091
_refine_ls_hydrogen_treatment constr
_refine_ls_matrix_type full
_refine_ls_number_parameters 475
_refine_ls_number_reflns 6327
_refine_ls_number_restraints 0
_refine_ls_restrained_S_all 1.091
_refine_ls_R_factor_all 0.0492
_refine_ls_R_factor_gt 0.0335
_refine_ls_shift/su_max 0.000
_refine_ls_shift/su_mean 0.000
_refine_ls_structure_factor_coef Fsqd
_refine_ls_weighting_details 'calc w=1/[\s^2^(Fo^2^)+(0.0439P)^2^+0.0000P] where P=(Fo^2^+2Fc^2^)/3'
_refine_ls_weighting_scheme calc
_refine_ls_wR_factor_gt 0.0808
_refine_ls_wR_factor_ref 0.0878
_reflns_number_gt 5006
_reflns_number_total 6327
_reflns_threshold_expression >2sigma(I)
_cod_data_source_file ic302359d_si_002.cif
_cod_data_source_block apx1217
_cod_original_sg_symbol_H-M 'P 21/n'
_cod_database_code 4333636

loop_
_symmetry_equiv_pos_as_xyz
'x, y, z'
'-x+1/2, y+1/2, -z+1/2'
'-x, -y, -z'
'x-1/2, -y-1/2, z-1/2'

loop_
_atom_site_label
_atom_site_type_symbol
_atom_site_fract_x
_atom_site_fract_y
_atom_site_fract_z
_atom_site_U_iso_or_equiv
_atom_site_adp_type
_atom_site_occupancy
_atom_site_symmetry_multiplicity
_atom_site_calc_flag
_atom_site_refinement_flags
Nd1 Nd 0.115902(15) -0.032819(16) 0.114880(15) 0.00980(8) Uani 1 1 d .
Cl1 Cl 0.15655(8) 0.63721(8) 0.15609(7) 0.0177(2) Uani 1 1 d .
S1 S 1.01501(8) 0.89658(8) 0.37115(7) 0.0148(2) Uani 1 1 d .
S2 S 0.92548(8) 0.74756(8) 0.25541(8) 0.0182(3) Uani 1 1 d .
S3 S 0.12662(8) 0.66231(8) 0.88033(8) 0.0160(3) Uani 1 1 d .
S4 S 0.01347(8) 0.64861(8) 0.69715(8) 0.0164(3) Uani 1 1 d .
F1 F 1.12835(18) 0.7907(2) 0.50128(19) 0.0312(7) Uani 1 1 d .
F2 F 0.98756(18) 0.78437(18) 0.47863(17) 0.0240(6) Uani 1 1 d .
F3 F 1.0702(2) 0.9055(2) 0.54019(18) 0.0334(7) Uani 1 1 d .
F4 F 0.9232(2) 0.56754(19) 0.2470(2) 0.0319(7) Uani 1 1 d .
F5 F 1.0008(2) 0.6208(2) 0.37988(19) 0.0342(7) Uani 1 1 d .
F6 F 1.0578(2) 0.6277(2) 0.2885(3) 0.0470(9) Uani 1 1 d .
F7 F 0.30088(19) 0.6429(2) 0.92127(19) 0.0367(8) Uani 1 1 d .
F8 F 0.2260(2) 0.5135(2) 0.8978(2) 0.0389(8) Uani 1 1 d .
F9 F 0.26052(18) 0.5905(2) 1.01752(18) 0.0263(7) Uani 1 1 d .
F10 F 0.0234(2) 0.8266(2) 0.6680(2) 0.0421(9) Uani 1 1 d .
F11 F -0.0495(2) 0.7943(2) 0.7426(2) 0.0476(9) Uani 1 1 d .
F12 F -0.1121(2) 0.7678(2) 0.6020(2) 0.0487(9) Uani 1 1 d .
N1 N 0.1315(2) 0.3290(2) 0.0563(2) 0.0136(8) Uani 1 1 d .
N2 N -0.2548(2) 0.0085(3) 0.1106(2) 0.0151(8) Uani 1 1 d .
N3 N 1.0102(2) 0.8150(3) 0.3060(2) 0.0151(8) Uani 1 1 d .
N4 N 0.1083(3) 0.6608(3) 0.7805(3) 0.0208(9) Uani 1 1 d .
O1 O 0.01091(19) 0.1018(2) 0.01225(19) 0.0134(7) Uani 1 1 d .
O2 O 0.1470(2) 0.1401(2) 0.11949(19) 0.0177(7) Uani 1 1 d .
O3 O -0.1496(2) 0.0094(2) 0.01106(19) 0.0140(7) Uani 1 1 d .
O4 O -0.0195(2) -0.0095(2) 0.1393(2) 0.0160(7) Uani 1 1 d .
O5W O 0.1075(2) -0.1695(2) 0.2010(2) 0.0164(7) Uani 1 1 d .
O6W O 0.1672(2) 0.0190(2) 0.2715(2) 0.0176(7) Uani 1 1 d .
O7W O 0.1921(2) -0.1745(2) 0.0888(2) 0.0152(7) Uani 1 1 d .
O8W O 0.2846(2) -0.0039(2) 0.1860(2) 0.0159(7) Uani 1 1 d .
O9 O 0.9030(2) 0.7465(2) 0.1631(2) 0.0297(9) Uani 1 1 d .
O10 O 0.8521(2) 0.7529(2) 0.2793(2) 0.0250(8) Uani 1 1 d .
O11 O 0.9284(2) 0.9388(2) 0.3509(2) 0.0211(8) Uani 1 1 d .
O12 O 1.0913(2) 0.9544(2) 0.3837(2) 0.0209(7) Uani 1 1 d .
O13 O 0.1506(2) 0.7547(2) 0.9175(2) 0.0288(8) Uani 1 1 d .
O14 O 0.0646(2) 0.6105(2) 0.9014(2) 0.0237(8) Uani 1 1 d .
O15 O 0.0284(2) 0.6263(2) 0.6227(2) 0.0233(8) Uani 1 1 d .
O16 O -0.0545(2) 0.5961(2) 0.7096(2) 0.0272(8) Uani 1 1 d .
C1 C 0.0748(3) 0.1611(3) 0.0528(3) 0.0123(9) Uani 1 1 d .
C2 C 0.0566(3) 0.2579(3) 0.0124(3) 0.0124(9) Uani 1 1 d .
H2A H 0.0442 0.2522 -0.0492 0.015 Uiso 1 1 calc R
H2B H 0.0009 0.2817 0.0126 0.015 Uiso 1 1 calc R
C3 C 0.0973(3) 0.4176(3) 0.0044(3) 0.0225(11) Uani 1 1 d .
H3A H 0.0927 0.4096 -0.0538 0.034 Uiso 1 1 calc R
H3B H 0.1396 0.4675 0.0346 0.034 Uiso 1 1 calc R
H3C H 0.0376 0.4327 -0.0008 0.034 Uiso 1 1 calc R
C4 C 0.2192(3) 0.3002(3) 0.0536(3) 0.0192(11) Uani 1 1 d .
H4A H 0.2434 0.2448 0.0887 0.029 Uiso 1 1 calc R
H4B H 0.2637 0.3498 0.0771 0.029 Uiso 1 1 calc R
H4C H 0.2062 0.2878 -0.0068 0.029 Uiso 1 1 calc R
C5 C 0.1519(3) 0.3469(3) 0.1508(3) 0.0201(11) Uani 1 1 d .
H5A H 0.0962 0.3652 0.1528 0.030 Uiso 1 1 calc R
H5B H 0.1968 0.3960 0.1750 0.030 Uiso 1 1 calc R
H5C H 0.1757 0.2909 0.1851 0.030 Uiso 1 1 calc R
C6 C -0.1038(3) 0.0062(3) 0.0944(3) 0.0125(10) Uani 1 1 d .
C7 C -0.1526(3) 0.0261(3) 0.1507(3) 0.0183(10) Uani 1 1 d .
H7A H -0.1229 -0.0112 0.2044 0.022 Uiso 1 1 calc R
H7B H -0.1419 0.0913 0.1686 0.022 Uiso 1 1 calc R
C8 C -0.3095(3) 0.0779(4) 0.0397(3) 0.0247(12) Uani 1 1 d .
H8A H -0.3742 0.0658 0.0182 0.037 Uiso 1 1 calc R
H8B H -0.2939 0.0724 -0.0084 0.037 Uiso 1 1 calc R
H8C H -0.2954 0.1399 0.0639 0.037 Uiso 1 1 calc R
C9 C -0.2791(3) -0.0886(3) 0.0726(4) 0.0311(13) Uani 1 1 d .
H9A H -0.3433 -0.1004 0.0546 0.047 Uiso 1 1 calc R
H9B H -0.2421 -0.1334 0.1170 0.047 Uiso 1 1 calc R
H9C H -0.2675 -0.0940 0.0220 0.047 Uiso 1 1 calc R
C10 C -0.2808(4) 0.0176(4) 0.1848(3) 0.0309(13) Uani 1 1 d .
H10A H -0.2669 0.0797 0.2089 0.046 Uiso 1 1 calc R
H10B H -0.2464 -0.0269 0.2306 0.046 Uiso 1 1 calc R
H10C H -0.3456 0.0058 0.1622 0.046 Uiso 1 1 calc R
C11 C 1.0525(3) 0.8414(3) 0.4797(3) 0.0186(11) Uani 1 1 d .
C12 C 0.9808(3) 0.6345(3) 0.2953(3) 0.0233(11) Uani 1 1 d .
C13 C 0.2353(3) 0.5984(4) 0.9319(3) 0.0230(11) Uani 1 1 d .
C14 C -0.0338(4) 0.7666(4) 0.6755(4) 0.0296(13) Uani 1 1 d .

loop_
_atom_site_aniso_label
_atom_site_aniso_U_11
_atom_site_aniso_U_22
_atom_site_aniso_U_33
_atom_site_aniso_U_23
_atom_site_aniso_U_13
_atom_site_aniso_U_12
Nd1 0.00799(13) 0.01089(13) 0.01095(13) 0.00051(10) 0.00471(10) -0.00030(10)
Cl1 0.0183(6) 0.0152(6) 0.0203(6) 0.0038(5) 0.0095(5) 0.0051(5)
S1 0.0165(6) 0.0148(6) 0.0158(6) 0.0012(5) 0.0099(5) 0.0009(5)
S2 0.0171(6) 0.0209(6) 0.0177(6) -0.0026(5) 0.0089(5) -0.0012(5)
S3 0.0168(6) 0.0173(6) 0.0166(6) 0.0003(5) 0.0099(5) 0.0004(5)
S4 0.0139(6) 0.0173(6) 0.0180(6) 0.0006(5) 0.0072(5) -0.0010(5)
F1 0.0218(16) 0.0437(19) 0.0315(17) 0.0166(14) 0.0151(14) 0.0109(14)
F2 0.0255(15) 0.0290(16) 0.0233(16) 0.0055(13) 0.0161(13) -0.0028(13)
F3 0.053(2) 0.0275(17) 0.0231(16) -0.0081(14) 0.0209(15) -0.0089(15)
F4 0.0387(18) 0.0216(16) 0.045(2) -0.0115(14) 0.0271(16) -0.0114(14)
F5 0.0396(19) 0.0277(17) 0.0300(18) 0.0053(14) 0.0116(15) 0.0002(14)
F6 0.0390(19) 0.0240(17) 0.103(3) 0.0008(18) 0.054(2) 0.0011(14)
F7 0.0168(15) 0.064(2) 0.0332(18) -0.0006(16) 0.0154(14) -0.0091(15)
F8 0.0318(18) 0.0321(19) 0.0399(19) -0.0138(15) 0.0053(15) 0.0121(14)
F9 0.0201(15) 0.0356(18) 0.0202(15) 0.0037(13) 0.0065(13) 0.0016(13)
F10 0.071(2) 0.0215(17) 0.0391(19) 0.0020(14) 0.0294(19) -0.0079(16)
F11 0.075(3) 0.038(2) 0.052(2) 0.0090(17) 0.048(2) 0.0269(18)
F12 0.040(2) 0.051(2) 0.044(2) 0.0164(17) 0.0098(18) 0.0219(17)
N1 0.0137(19) 0.0116(19) 0.016(2) 0.0000(16) 0.0077(17) -0.0012(15)
N2 0.0116(19) 0.020(2) 0.016(2) 0.0030(17) 0.0077(17) 0.0027(16)
N3 0.015(2) 0.016(2) 0.018(2) -0.0005(16) 0.0108(17) -0.0002(16)
N4 0.017(2) 0.028(2) 0.019(2) -0.0039(18) 0.0106(18) -0.0060(18)
O1 0.0130(16) 0.0125(15) 0.0164(17) -0.0010(13) 0.0080(14) -0.0021(13)
O2 0.0162(17) 0.0165(17) 0.0143(17) 0.0009(14) 0.0017(15) -0.0011(14)
O3 0.0103(15) 0.0199(17) 0.0135(17) 0.0031(13) 0.0070(14) 0.0021(13)
O4 0.0093(16) 0.0212(17) 0.0181(17) 0.0000(14) 0.0069(14) 0.0008(13)
O5W 0.0190(17) 0.0156(17) 0.0200(17) 0.0019(14) 0.0137(15) 0.0006(13)
O6W 0.0168(17) 0.0206(18) 0.0181(17) -0.0051(14) 0.0103(15) -0.0035(14)
O7W 0.0149(16) 0.0140(16) 0.0191(17) 0.0004(13) 0.0100(14) 0.0023(13)
O8W 0.0078(16) 0.0215(17) 0.0175(17) -0.0019(14) 0.0049(14) -0.0008(13)
O9 0.039(2) 0.032(2) 0.0153(18) -0.0033(16) 0.0105(17) -0.0078(17)
O10 0.0150(17) 0.031(2) 0.034(2) -0.0062(17) 0.0156(16) -0.0039(15)
O11 0.0220(18) 0.0239(18) 0.0223(18) 0.0032(15) 0.0144(16) 0.0074(15)
O12 0.0253(19) 0.0173(18) 0.0237(19) -0.0017(14) 0.0144(16) -0.0044(14)
O13 0.050(2) 0.0146(18) 0.0206(19) -0.0020(15) 0.0154(18) 0.0018(16)
O14 0.0158(17) 0.036(2) 0.0228(19) 0.0090(16) 0.0117(15) 0.0019(15)
O15 0.0213(18) 0.031(2) 0.0167(18) -0.0045(15) 0.0082(15) 0.0016(15)
O16 0.0152(18) 0.033(2) 0.031(2) 0.0033(17) 0.0091(16) -0.0081(15)
C1 0.012(2) 0.013(2) 0.015(2) -0.0022(19) 0.010(2) -0.0004(19)
C2 0.008(2) 0.013(2) 0.015(2) -0.0007(19) 0.0027(19) -0.0007(18)
C3 0.022(3) 0.012(2) 0.030(3) 0.005(2) 0.008(2) -0.002(2)
C4 0.015(2) 0.022(3) 0.027(3) -0.005(2) 0.015(2) -0.003(2)
C5 0.020(3) 0.027(3) 0.017(2) -0.007(2) 0.011(2) -0.006(2)
C6 0.013(2) 0.009(2) 0.018(3) 0.0014(19) 0.009(2) -0.0026(18)
C7 0.011(2) 0.031(3) 0.014(2) 0.004(2) 0.006(2) 0.003(2)
C8 0.017(3) 0.027(3) 0.030(3) 0.010(2) 0.010(2) 0.007(2)
C9 0.027(3) 0.021(3) 0.056(4) -0.004(3) 0.028(3) -0.005(2)
C10 0.023(3) 0.056(4) 0.026(3) 0.003(3) 0.022(2) 0.002(3)
C11 0.021(3) 0.016(3) 0.021(3) 0.001(2) 0.012(2) 0.000(2)
C12 0.024(3) 0.019(3) 0.034(3) -0.001(2) 0.019(2) -0.005(2)
C13 0.018(3) 0.026(3) 0.023(3) -0.004(2) 0.008(2) -0.001(2)
C14 0.042(3) 0.023(3) 0.030(3) 0.008(2) 0.022(3) 0.008(3)

loop_
_atom_type_symbol
_atom_type_description
_atom_type_scat_dispersion_real
_atom_type_scat_dispersion_imag
_atom_type_scat_source
C C 0.0033 0.0016 'International Tables Vol C Tables 4.2.6.8 and 6.1.1.4'
H H 0.0000 0.0000 'International Tables Vol C Tables 4.2.6.8 and 6.1.1.4'
O O 0.0106 0.0060 'International Tables Vol C Tables 4.2.6.8 and 6.1.1.4'
Nd Nd -0.1943 3.0179 'International Tables Vol C Tables 4.2.6.8 and 6.1.1.4'
S S 0.1246 0.1234 'International Tables Vol C Tables 4.2.6.8 and 6.1.1.4'
F F 0.0171 0.0103 'International Tables Vol C Tables 4.2.6.8 and 6.1.1.4'
N N 0.0061 0.0033 'International Tables Vol C Tables 4.2.6.8 and 6.1.1.4'
Cl Cl 0.1484 0.1585 'International Tables Vol C Tables 4.2.6.8 and 6.1.1.4'

loop_
_geom_angle_atom_site_label_1
_geom_angle_atom_site_label_2
_geom_angle_atom_site_label_3
_geom_angle
_geom_angle_site_symmetry_1
_geom_angle_site_symmetry_3
O1 Nd1 O4 74.63(10) 3 .
O1 Nd1 O3 73.88(10) 3 3
O4 Nd1 O3 134.86(10) . 3
O1 Nd1 O8W 144.00(10) 3 .
O4 Nd1 O8W 141.34(10) . .
O3 Nd1 O8W 76.08(10) 3 .
O1 Nd1 O5W 86.91(10) 3 .
O4 Nd1 O5W 73.23(10) . .
O3 Nd1 O5W 135.45(10) 3 .
O8W Nd1 O5W 101.15(10) . .
O1 Nd1 O6W 143.35(10) 3 .
O4 Nd1 O6W 70.75(10) . .
O3 Nd1 O6W 141.36(10) 3 .
O8W Nd1 O6W 71.20(10) . .
O5W Nd1 O6W 72.05(10) . .
O1 Nd1 O2 120.55(10) 3 .
O4 Nd1 O2 92.58(10) . .
O3 Nd1 O2 76.76(10) 3 .
O8W Nd1 O2 70.05(10) . .
O5W Nd1 O2 145.12(10) . .
O6W Nd1 O2 73.21(10) . .
O1 Nd1 O7W 78.68(9) 3 .
O4 Nd1 O7W 133.95(10) . .
O3 Nd1 O7W 68.51(10) 3 .
O8W Nd1 O7W 72.14(10) . .
O5W Nd1 O7W 68.47(10) . .
O6W Nd1 O7W 118.18(10) . .
O2 Nd1 O7W 133.42(10) . .
O1 Nd1 O1 71.23(10) 3 .
O4 Nd1 O1 69.37(9) . .
O3 Nd1 O1 70.34(9) 3 .
O8W Nd1 O1 116.06(9) . .
O5W Nd1 O1 140.40(9) . .
O6W Nd1 O1 106.46(9) . .
O2 Nd1 O1 50.41(9) . .
O7W Nd1 O1 134.15(9) . .
O1 Nd1 C1 96.10(11) 3 .
O4 Nd1 C1 81.71(11) . .
O3 Nd1 C1 70.44(11) 3 .
O8W Nd1 C1 92.10(11) . .
O5W Nd1 C1 153.02(11) . .
O6W Nd1 C1 90.56(11) . .
O2 Nd1 C1 24.76(10) . .
O7W Nd1 C1 138.44(11) . .
O1 Nd1 C1 25.72(10) . .
O1 Nd1 Nd1 37.44(7) 3 3
O4 Nd1 Nd1 67.55(7) . 3
O3 Nd1 Nd1 67.72(7) 3 3
O8W Nd1 Nd1 139.23(7) . 3
O5W Nd1 Nd1 117.59(7) . 3
O6W Nd1 Nd1 130.78(7) . 3
O2 Nd1 Nd1 83.65(7) . 3
O7W Nd1 Nd1 109.39(7) . 3
O1 Nd1 Nd1 33.79(6) . 3
C1 Nd1 Nd1 58.93(8) . 3
O11 S1 O12 119.4(2) . .
O11 S1 N3 114.7(2) . .
O12 S1 N3 107.01(19) . .
O11 S1 C11 105.3(2) . .
O12 S1 C11 103.5(2) . .
N3 S1 C11 105.6(2) . .
O10 S2 O9 118.7(2) . .
O10 S2 N3 116.9(2) . .
O9 S2 N3 108.8(2) . .
O10 S2 C12 106.1(2) . .
O9 S2 C12 103.4(2) . .
N3 S2 C12 100.4(2) . .
O14 S3 O13 116.8(2) . .
O14 S3 N4 117.0(2) . .
O13 S3 N4 111.2(2) . .
O14 S3 C13 105.3(2) . .
O13 S3 C13 104.0(2) . .
N4 S3 C13 99.9(2) . .
O15 S4 O16 118.0(2) . .
O15 S4 N4 109.0(2) . .
O16 S4 N4 116.1(2) . .
O15 S4 C14 104.9(2) . .
O16 S4 C14 103.4(2) . .
N4 S4 C14 103.4(2) . .
C3 N1 C2 106.6(3) . .
C3 N1 C5 108.8(4) . .
C2 N1 C5 112.1(3) . .
C3 N1 C4 108.5(3) . .
C2 N1 C4 111.6(3) . .
C5 N1 C4 109.2(3) . .
C8 N2 C10 108.6(4) . .
C8 N2 C9 109.0(4) . .
C10 N2 C9 108.4(4) . .
C8 N2 C7 112.4(4) . .
C10 N2 C7 106.6(3) . .
C9 N2 C7 111.6(4) . .
S2 N3 S1 125.5(2) . .
S4 N4 S3 126.6(2) . .
C1 O1 Nd1 155.6(3) . 3
C1 O1 Nd1 90.4(2) . .
Nd1 O1 Nd1 108.77(10) 3 .
C1 O2 Nd1 96.7(3) . .
C6 O3 Nd1 136.4(3) . 3
C6 O4 Nd1 138.4(3) . .
O2 C1 O1 122.1(4) . .
O2 C1 C2 122.8(4) . .
O1 C1 C2 115.0(4) . .
O2 C1 Nd1 58.5(2) . .
O1 C1 Nd1 63.9(2) . .
C2 C1 Nd1 173.3(3) . .
N1 C2 C1 116.8(3) . .
O4 C6 O3 127.6(4) . .
O4 C6 C7 113.4(4) . .
O3 C6 C7 118.9(4) . .
N2 C7 C6 118.3(4) . .
F3 C11 F2 109.3(4) . .
F3 C11 F1 108.9(4) . .
F2 C11 F1 107.6(4) . .
F3 C11 S1 109.7(3) . .
F2 C11 S1 110.7(3) . .
F1 C11 S1 110.6(3) . .
F6 C12 F5 108.1(4) . .
F6 C12 F4 109.0(4) . .
F5 C12 F4 108.3(4) . .
F6 C12 S2 111.3(3) . .
F5 C12 S2 111.5(3) . .
F4 C12 S2 108.8(3) . .
F9 C13 F8 108.5(4) . .
F9 C13 F7 109.1(4) . .
F8 C13 F7 108.7(4) . .
F9 C13 S3 108.4(3) . .
F8 C13 S3 111.0(3) . .
F7 C13 S3 111.2(3) . .
F12 C14 F10 108.9(4) . .
F12 C14 F11 108.8(4) . .
F10 C14 F11 108.0(4) . .
F12 C14 S4 109.9(4) . .
F10 C14 S4 111.7(4) . .
F11 C14 S4 109.4(3) . .

loop_
_geom_bond_atom_site_label_1
_geom_bond_atom_site_label_2
_geom_bond_distance
_geom_bond_site_symmetry_2
Nd1 O1 2.408(3) 3
Nd1 O4 2.445(3) .
Nd1 O3 2.454(3) 3
Nd1 O8W 2.478(3) .
Nd1 O5W 2.478(3) .
Nd1 O6W 2.497(3) .
Nd1 O2 2.517(3) .
Nd1 O7W 2.519(3) .
Nd1 O1 2.632(3) .
Nd1 C1 2.931(4) .
Nd1 Nd1 4.0989(6) 3
S1 O11 1.424(3) .
S1 O12 1.426(3) .
S1 N3 1.581(4) .
S1 C11 1.827(5) .
S2 O10 1.428(3) .
S2 O9 1.431(3) .
S2 N3 1.577(4) .
S2 C12 1.823(5) .
S3 O14 1.423(3) .
S3 O13 1.438(3) .
S3 N4 1.574(4) .
S3 C13 1.821(5) .
S4 O15 1.424(3) .
S4 O16 1.431(3) .
S4 N4 1.553(4) .
S4 C14 1.821(5) .
F1 C11 1.331(5) .
F2 C11 1.329(5) .
F3 C11 1.304(5) .
F4 C12 1.328(5) .
F5 C12 1.327(6) .
F6 C12 1.317(5) .
F7 C13 1.324(5) .
F8 C13 1.324(6) .
F9 C13 1.316(5) .
F10 C14 1.315(6) .
F11 C14 1.332(6) .
F12 C14 1.312(6) .
N1 C3 1.496(6) .
N1 C2 1.497(5) .
N1 C5 1.498(5) .
N1 C4 1.508(5) .
N2 C8 1.495(6) .
N2 C10 1.502(6) .
N2 C9 1.505(6) .
N2 C7 1.503(5) .
O1 C1 1.272(5) .
O1 Nd1 2.408(3) 3
O2 C1 1.236(5) .
O3 C6 1.258(5) .
O3 Nd1 2.454(3) 3
O4 C6 1.249(5) .
C1 C2 1.512(6) .
C6 C7 1.520(6) .
